data_7021769
loop_
_publ_author_name
'Cao, Deng-Ke'
'Gu, Yan-Wei'
'Feng, Jia-Qi'
'Cai, Zhong-Sheng'
'Ward, Michael D.'

_publ_section_title
;
 Mononuclear lanthanide complexes incorporating an anthracene group:
 structural modification, slow magnetic relaxation and multicomponent
 fluorescence emissions in Dy compounds.
;
_journal_issue 32
_journal_name_full 'Dalton transactions (Cambridge, England : 2003)'
_journal_page_first 11436
_journal_page_last 11444
_journal_paper_doi 10.1039/c3dt51176f
_journal_volume 42
_journal_year 2013
_chemical_formula_sum 'C34 H26 Dy F18 O10 P'
_chemical_formula_weight 1130.02
_chemical_name_systematic
;
?
;
_space_group_IT_number 15
_symmetry_cell_setting monoclinic
_symmetry_space_group_name_Hall '-C 2yc'
_symmetry_space_group_name_H-M 'C 1 2/c 1'
_atom_sites_solution_hydrogens geom
_atom_sites_solution_primary direct
_atom_sites_solution_secondary difmap
_audit_creation_method SHELXL-97
_cell_angle_alpha 90.00
_cell_angle_beta 103.2930(10)
_cell_angle_gamma 90.00
_cell_formula_units_Z 8
_cell_length_a 25.0167(18)
_cell_length_b 11.8155(8)
_cell_length_c 30.008(2)
_cell_measurement_reflns_used 14434
_cell_measurement_temperature 296(2)
_cell_measurement_theta_max 28.30
_cell_measurement_theta_min 2.36
_cell_volume 8632.3(10)
_computing_cell_refinement SMART
_computing_data_collection 'SMART (Bruker, 2000)'
_computing_data_reduction 'SAINT (Bruker, 2000)'
_computing_molecular_graphics SHELXTL
_computing_publication_material SHELXTL
_computing_structure_refinement SHELXTL
_computing_structure_solution 'SHELXTL (Bruker, 2000)'
_diffrn_ambient_temperature 296(2)
_diffrn_measured_fraction_theta_full 0.999
_diffrn_measured_fraction_theta_max 0.999
_diffrn_measurement_device_type 'Bruker Smart Aepex CCD area detector'
_diffrn_measurement_method 'phi and omega scans'
_diffrn_radiation_monochromator graphite
_diffrn_radiation_source 'fine-focus sealed tube'
_diffrn_radiation_type MoK\a
_diffrn_radiation_wavelength 0.71073
_diffrn_reflns_av_R_equivalents 0.0234
_diffrn_reflns_av_sigmaI/netI 0.0232
_diffrn_reflns_limit_h_max 29
_diffrn_reflns_limit_h_min -20
_diffrn_reflns_limit_k_max 14
_diffrn_reflns_limit_k_min -13
_diffrn_reflns_limit_l_max 30
_diffrn_reflns_limit_l_min -35
_diffrn_reflns_number 23674
_diffrn_reflns_theta_full 25.00
_diffrn_reflns_theta_max 25.00
_diffrn_reflns_theta_min 1.92
_exptl_absorpt_coefficient_mu 1.897
_exptl_absorpt_correction_T_max 0.752
_exptl_absorpt_correction_T_min 0.641
_exptl_absorpt_correction_type multi-scan
_exptl_absorpt_process_details 'SADABS; Bruker, 2000'
_exptl_crystal_colour yellow
_exptl_crystal_density_diffrn 1.739
_exptl_crystal_density_method 'not measured'
_exptl_crystal_description blocky
_exptl_crystal_F_000 4424
_exptl_crystal_size_max 0.30
_exptl_crystal_size_mid 0.20
_exptl_crystal_size_min 0.15
_refine_diff_density_max 0.852
_refine_diff_density_min -0.992
_refine_diff_density_rms 0.069
_refine_ls_extinction_method none
_refine_ls_goodness_of_fit_ref 1.078
_refine_ls_hydrogen_treatment constr
_refine_ls_matrix_type full
_refine_ls_number_parameters 665
_refine_ls_number_reflns 7598
_refine_ls_number_restraints 630
_refine_ls_restrained_S_all 1.148
_refine_ls_R_factor_all 0.0395
_refine_ls_R_factor_gt 0.0337
_refine_ls_shift/su_max 0.002
_refine_ls_shift/su_mean 0.000
_refine_ls_structure_factor_coef Fsqd
_refine_ls_weighting_details 'calc w=1/[\s^2^(Fo^2^)+(0.0951P)^2^+0.0000P] where P=(Fo^2^+2Fc^2^)/3'
_refine_ls_weighting_scheme calc
_refine_ls_wR_factor_gt 0.1154
_refine_ls_wR_factor_ref 0.1237
_reflns_number_gt 6682
_reflns_number_total 7598
_reflns_threshold_expression >2sigma(I)
_cod_data_source_file c3dt51176f.txt
_cod_data_source_block 1
_cod_depositor_comments
;
The following automatic conversions were performed:

'_symmetry_cell_setting' value 'Monoclinic' changed to 'monoclinic'
according to /home/saulius/struct/CIF-dictionaries/cif_core.dic
dictionary named 'cif_core.dic' version 2.4.2 from 2011-04-26.

Automatic conversion script
Id: cif_fix_values 1891 2012-01-12 08:04:46Z andrius 
;
_cod_original_sg_symbol_H-M 'C2/c '
_cod_database_code 7021769

loop_
_symmetry_equiv_pos_as_xyz
'x, y, z'
'-x, y, -z+1/2'
'x+1/2, y+1/2, z'
'-x+1/2, y+1/2, -z+1/2'
'-x, -y, -z'
'x, -y, z-1/2'
'-x+1/2, -y+1/2, -z'
'x+1/2, -y+1/2, z-1/2'

loop_
_atom_site_label
_atom_site_type_symbol
_atom_site_fract_x
_atom_site_fract_y
_atom_site_fract_z
_atom_site_U_iso_or_equiv
_atom_site_adp_type
_atom_site_occupancy
_atom_site_symmetry_multiplicity
_atom_site_calc_flag
_atom_site_refinement_flags
_atom_site_disorder_assembly
_atom_site_disorder_group
Dy1 Dy 0.597659(8) 0.435149(14) 0.320209(6) 0.04785(11) Uani 1 1 d . . .
P1 P 0.56927(8) 0.39030(11) 0.43457(4) 0.0814(4) Uani 1 1 d . . .
F1 F 0.7252(6) 0.6927(9) 0.4136(4) 0.144(4) Uani 0.536(10) 1 d PDU A 1
F2 F 0.6729(5) 0.8346(11) 0.3974(5) 0.157(4) Uani 0.536(10) 1 d PDU A 1
F3 F 0.7325(5) 0.8059(13) 0.3618(4) 0.146(4) Uani 0.536(10) 1 d PDU A 1
F1A F 0.6868(7) 0.7467(15) 0.4201(3) 0.149(4) Uani 0.464(10) 1 d PDU A 2
F2A F 0.7440(4) 0.6996(12) 0.3819(6) 0.153(4) Uani 0.464(10) 1 d PDU A 2
F3A F 0.7052(7) 0.8550(7) 0.3679(5) 0.138(5) Uani 0.464(10) 1 d PDU A 2
F4 F 0.5860(8) 0.8548(5) 0.2250(7) 0.106(4) Uani 0.58(3) 1 d PDU A 1
F5 F 0.6155(7) 0.7137(16) 0.1950(5) 0.124(4) Uani 0.58(3) 1 d PDU A 1
F6 F 0.5321(5) 0.7195(14) 0.1961(6) 0.122(4) Uani 0.58(3) 1 d PDU A 1
F4A F 0.6029(11) 0.8439(12) 0.2179(10) 0.118(6) Uani 0.42(3) 1 d PDU A 2
F5A F 0.5908(12) 0.6776(13) 0.1882(5) 0.121(4) Uani 0.42(3) 1 d PDU A 2
F6A F 0.5274(4) 0.756(2) 0.2135(8) 0.116(5) Uani 0.42(3) 1 d PDU A 2
F7 F 0.7682(6) 0.5767(9) 0.2758(6) 0.156(4) Uani 0.547(9) 1 d PDU B 1
F8 F 0.7943(5) 0.4244(12) 0.2532(6) 0.163(4) Uani 0.547(9) 1 d PDU B 1
F9 F 0.7181(4) 0.4974(13) 0.2172(3) 0.146(4) Uani 0.547(9) 1 d PDU B 1
F7A F 0.7369(7) 0.5783(10) 0.2444(7) 0.143(4) Uani 0.453(9) 1 d PDU B 2
F8A F 0.7599(7) 0.4014(11) 0.2281(5) 0.139(4) Uani 0.453(9) 1 d PDU B 2
F9A F 0.8019(4) 0.4889(15) 0.2815(5) 0.151(4) Uani 0.453(9) 1 d PDU B 2
F10 F 0.7851(2) 0.1490(5) 0.3687(2) 0.173(2) Uani 1 1 d . B .
F11 F 0.7087(3) 0.0776(4) 0.3446(3) 0.161(2) Uani 1 1 d . B .
F12 F 0.7255(3) 0.1608(6) 0.4082(2) 0.180(3) Uani 1 1 d . B .
F13 F 0.65547(17) 0.2712(4) 0.19361(14) 0.1225(14) Uani 1 1 d . . .
F14 F 0.60624(19) 0.1261(3) 0.17757(13) 0.1175(13) Uani 1 1 d . . .
F15 F 0.57081(18) 0.2878(4) 0.15980(11) 0.1177(14) Uani 1 1 d . . .
F16 F 0.5588(7) -0.0417(5) 0.3043(4) 0.115(3) Uani 0.592(18) 1 d PDU C 1
F17 F 0.5877(4) 0.0457(8) 0.3666(3) 0.099(3) Uani 0.592(18) 1 d PDU C 1
F18 F 0.5026(4) 0.0491(15) 0.3342(6) 0.119(4) Uani 0.592(18) 1 d PDU C 1
F16A F 0.5961(5) 0.0036(14) 0.3504(8) 0.127(4) Uani 0.408(18) 1 d PDU C 2
F17A F 0.5150(7) 0.0693(18) 0.3502(7) 0.099(4) Uani 0.408(18) 1 d PDU C 2
F18A F 0.5238(8) -0.0218(12) 0.2954(4) 0.110(4) Uani 0.408(18) 1 d PDU C 2
O1W O 0.50168(13) 0.4756(3) 0.30590(11) 0.0640(7) Uani 1 1 d . . .
H1WB H 0.4851 0.4414 0.2817 0.096 Uiso 1 1 d R . .
H1WC H 0.4892 0.4531 0.3284 0.096 Uiso 1 1 d R . .
O1 O 0.58185(18) 0.4260(3) 0.39118(12) 0.0730(10) Uani 1 1 d . . .
O2 O 0.6164(4) 0.4229(4) 0.47633(16) 0.149(3) Uani 1 1 d D . .
O3 O 0.5156(3) 0.4429(3) 0.4425(2) 0.122(2) Uani 1 1 d . . .
O4 O 0.63935(16) 0.5965(3) 0.35803(12) 0.0736(9) Uani 1 1 d . . .
O5 O 0.57469(13) 0.5911(2) 0.26864(11) 0.0573(7) Uani 1 1 d . . .
O6 O 0.67623(14) 0.4747(3) 0.29195(12) 0.0712(8) Uani 1 1 d . . .
O7 O 0.66587(15) 0.3057(3) 0.35127(12) 0.0734(9) Uani 1 1 d . . .
O8 O 0.58565(14) 0.3461(3) 0.24849(10) 0.0656(8) Uani 1 1 d . . .
O9 O 0.55512(13) 0.2494(2) 0.32187(10) 0.0627(7) Uani 1 1 d . . .
C1 C 0.5595(4) 0.2414(4) 0.43714(19) 0.0977(19) Uani 1 1 d U . .
H1A H 0.5279 0.2210 0.4131 0.117 Uiso 1 1 calc R . .
H1B H 0.5912 0.2043 0.4303 0.117 Uiso 1 1 calc R . .
C2 C 0.5509(4) 0.1934(4) 0.48187(19) 0.1101(17) Uani 1 1 d U . .
C3 C 0.5989(3) 0.1514(4) 0.51566(15) 0.134(2) Uani 1 1 d GU . .
C4 C 0.6518(4) 0.1555(5) 0.50856(19) 0.166(3) Uani 1 1 d GU . .
H4A H 0.6580 0.1868 0.4818 0.199 Uiso 1 1 calc R . .
C5 C 0.6956(3) 0.1127(6) 0.5415(3) 0.193(4) Uani 1 1 d GU . .
H5A H 0.7310 0.1154 0.5368 0.232 Uiso 1 1 calc R . .
C6 C 0.6863(4) 0.0659(5) 0.5816(2) 0.191(4) Uani 1 1 d GU . .
H6A H 0.7156 0.0373 0.6036 0.229 Uiso 1 1 calc R . .
C7 C 0.6334(4) 0.0618(4) 0.58867(15) 0.179(4) Uani 1 1 d GU . .
H7A H 0.6272 0.0305 0.6155 0.214 Uiso 1 1 calc R . .
C8 C 0.5897(3) 0.1046(5) 0.55572(19) 0.152(3) Uani 1 1 d GU . .
C9 C 0.5352(6) 0.0975(6) 0.5607(3) 0.150(3) Uani 1 1 d U . .
H9A H 0.5297 0.0650 0.5875 0.180 Uiso 1 1 calc R . .
C10 C 0.4889(3) 0.1348(4) 0.52902(16) 0.144(2) Uani 1 1 d GU . .
C11 C 0.4365(3) 0.1223(5) 0.5367(2) 0.167(3) Uani 1 1 d GU . .
H11A H 0.4318 0.0900 0.5638 0.200 Uiso 1 1 calc R . .
C12 C 0.3910(3) 0.1581(5) 0.5038(3) 0.173(3) Uani 1 1 d GU . .
H12A H 0.3559 0.1497 0.5089 0.208 Uiso 1 1 calc R . .
C13 C 0.3979(3) 0.2064(5) 0.4632(2) 0.162(3) Uani 1 1 d GU . .
H13A H 0.3675 0.2303 0.4412 0.194 Uiso 1 1 calc R . .
C14 C 0.4503(3) 0.2189(4) 0.45557(15) 0.135(2) Uani 1 1 d GU . .
H14A H 0.4550 0.2511 0.4285 0.162 Uiso 1 1 calc R . .
C15 C 0.4958(2) 0.1831(4) 0.48848(18) 0.1238(19) Uani 1 1 d GU . .
C16 C 0.6502(5) 0.5167(11) 0.4790(3) 0.185(5) Uani 1 1 d DU . .
H16A H 0.6268 0.5820 0.4759 0.222 Uiso 1 1 d R . .
H16B H 0.6678 0.5172 0.4538 0.222 Uiso 1 1 d R . .
C17 C 0.6922(5) 0.5308(11) 0.5197(4) 0.187(5) Uani 1 1 d DU . .
H17C H 0.7118 0.5998 0.5178 0.280 Uiso 1 1 calc R . .
H17D H 0.7172 0.4680 0.5230 0.280 Uiso 1 1 calc R . .
H17E H 0.6759 0.5339 0.5457 0.280 Uiso 1 1 calc R . .
C18 C 0.4990(5) 0.5599(6) 0.4325(4) 0.137(3) Uani 1 1 d U . .
H18D H 0.5123 0.6059 0.4596 0.164 Uiso 1 1 calc R . .
H18E H 0.5152 0.5883 0.4083 0.164 Uiso 1 1 calc R . .
C19 C 0.4391(6) 0.5685(8) 0.4184(5) 0.159(4) Uani 1 1 d U . .
H19A H 0.4289 0.6462 0.4121 0.238 Uiso 1 1 calc R . .
H19B H 0.4231 0.5410 0.4425 0.238 Uiso 1 1 calc R . .
H19C H 0.4261 0.5241 0.3913 0.238 Uiso 1 1 calc R . .
C20 C 0.6969(3) 0.7519(5) 0.3796(2) 0.1037(17) Uani 1 1 d DU . .
C21 C 0.6548(2) 0.6873(4) 0.34416(18) 0.0714(12) Uani 1 1 d U A .
C22 C 0.6374(2) 0.7356(4) 0.30138(17) 0.0708(12) Uani 1 1 d U . .
H22A H 0.6522 0.8047 0.2954 0.085 Uiso 1 1 calc R A .
C23 C 0.59815(19) 0.6833(4) 0.26682(17) 0.0625(10) Uani 1 1 d U A .
C24 C 0.5813(2) 0.7439(4) 0.2207(2) 0.0855(14) Uani 1 1 d DU . .
C25 C 0.7507(2) 0.4767(6) 0.2581(3) 0.1078(17) Uani 1 1 d DU . .
C26 C 0.7178(2) 0.4217(4) 0.2896(2) 0.0732(13) Uani 1 1 d U B .
C27 C 0.7371(2) 0.3229(5) 0.3121(2) 0.0861(14) Uani 1 1 d U . .
H27A H 0.7690 0.2900 0.3071 0.103 Uiso 1 1 calc R B .
C28 C 0.7099(2) 0.2722(5) 0.3418(2) 0.0806(14) Uani 1 1 d U B .
C29 C 0.7330(3) 0.1650(7) 0.3661(3) 0.109(2) Uani 1 1 d U . .
C30 C 0.6061(2) 0.2307(5) 0.19176(18) 0.0755(13) Uani 1 1 d U . .
C31 C 0.59098(19) 0.2440(4) 0.23766(15) 0.0602(10) Uani 1 1 d U . .
C32 C 0.5829(2) 0.1503(4) 0.26260(17) 0.0699(12) Uani 1 1 d U . .
H32A H 0.5905 0.0788 0.2527 0.084 Uiso 1 1 calc R . .
C33 C 0.5638(2) 0.1606(4) 0.30216(17) 0.0662(11) Uani 1 1 d U C .
C34 C 0.5519(2) 0.0512(4) 0.32588(18) 0.0820(14) Uani 1 1 d DU . .

loop_
_atom_site_aniso_label
_atom_site_aniso_U_11
_atom_site_aniso_U_22
_atom_site_aniso_U_33
_atom_site_aniso_U_23
_atom_site_aniso_U_13
_atom_site_aniso_U_12
Dy1 0.06265(17) 0.03796(16) 0.04744(16) 0.00181(6) 0.02191(10) 0.00223(7)
P1 0.1497(14) 0.0532(7) 0.0528(7) 0.0016(5) 0.0472(8) 0.0063(8)
F1 0.151(8) 0.117(6) 0.126(7) 0.012(6) -0.049(6) -0.042(6)
F2 0.192(8) 0.136(8) 0.130(7) -0.070(6) 0.011(6) -0.008(6)
F3 0.141(8) 0.142(9) 0.144(7) -0.010(7) 0.013(6) -0.075(7)
F1A 0.200(10) 0.146(9) 0.093(6) -0.039(6) 0.020(6) -0.064(8)
F2A 0.121(7) 0.139(8) 0.171(9) -0.023(8) -0.025(7) -0.016(6)
F3A 0.184(10) 0.060(5) 0.149(8) -0.007(5) -0.004(8) -0.046(6)
F4 0.148(9) 0.051(3) 0.120(7) 0.027(4) 0.037(6) -0.001(4)
F5 0.161(9) 0.129(8) 0.094(5) 0.018(5) 0.057(6) 0.011(7)
F6 0.134(6) 0.103(7) 0.104(7) 0.046(5) -0.021(5) -0.036(5)
F4A 0.145(12) 0.095(7) 0.112(9) 0.047(7) 0.022(9) -0.049(8)
F5A 0.175(10) 0.107(7) 0.081(6) 0.022(5) 0.028(7) -0.017(7)
F6A 0.094(5) 0.112(10) 0.120(11) 0.037(8) -0.018(6) 0.007(5)
F7 0.133(8) 0.131(7) 0.218(10) 0.011(7) 0.073(7) -0.040(6)
F8 0.116(7) 0.191(9) 0.213(11) 0.015(8) 0.103(7) 0.031(7)
F9 0.137(7) 0.183(9) 0.135(6) 0.051(6) 0.068(5) -0.025(7)
F7A 0.140(9) 0.128(7) 0.189(10) 0.075(7) 0.095(8) 0.029(7)
F8A 0.140(8) 0.168(8) 0.139(8) -0.025(6) 0.095(6) -0.028(7)
F9A 0.098(6) 0.160(10) 0.206(10) 0.015(8) 0.059(6) -0.036(6)
F10 0.117(4) 0.151(4) 0.246(6) 0.073(4) 0.034(4) 0.072(3)
F11 0.185(6) 0.070(3) 0.229(7) 0.030(3) 0.051(5) 0.024(3)
F12 0.219(6) 0.184(6) 0.145(5) 0.087(4) 0.056(4) 0.114(5)
F13 0.122(3) 0.152(4) 0.116(3) -0.029(3) 0.074(2) -0.020(3)
F14 0.176(4) 0.094(3) 0.096(2) -0.038(2) 0.062(2) 0.009(3)
F15 0.155(3) 0.144(3) 0.0592(18) 0.0041(19) 0.035(2) 0.047(3)
F16 0.192(10) 0.044(3) 0.114(5) 0.002(3) 0.048(6) 0.006(5)
F17 0.151(6) 0.052(4) 0.090(4) 0.017(3) 0.018(4) 0.010(4)
F18 0.133(6) 0.086(7) 0.145(10) 0.027(6) 0.046(6) -0.025(5)
F16A 0.147(7) 0.064(7) 0.159(10) 0.032(7) 0.010(7) 0.012(6)
F17A 0.141(8) 0.064(6) 0.108(9) 0.004(6) 0.063(7) -0.029(6)
F18A 0.161(10) 0.054(6) 0.113(7) 0.004(5) 0.028(6) -0.022(6)
O1W 0.0684(19) 0.0659(18) 0.0638(18) -0.0001(15) 0.0280(14) -0.0022(15)
O1 0.111(3) 0.064(2) 0.0519(18) 0.0026(13) 0.0353(18) -0.0015(16)
O2 0.303(9) 0.073(3) 0.057(3) 0.0009(19) 0.013(4) -0.028(4)
O3 0.198(6) 0.064(3) 0.146(5) 0.017(2) 0.123(5) 0.020(2)
O4 0.106(3) 0.0523(17) 0.0646(19) -0.0028(15) 0.0235(18) -0.0161(18)
O5 0.0622(18) 0.0402(14) 0.0715(19) 0.0069(14) 0.0197(14) -0.0027(13)
O6 0.069(2) 0.0630(19) 0.089(2) 0.0127(18) 0.0330(17) 0.0085(16)
O7 0.083(2) 0.064(2) 0.076(2) 0.0119(16) 0.0251(17) 0.0165(17)
O8 0.098(2) 0.0479(17) 0.0572(17) -0.0001(13) 0.0312(15) 0.0021(15)
O9 0.084(2) 0.0454(16) 0.0631(17) -0.0038(13) 0.0262(15) -0.0018(14)
C1 0.192(6) 0.050(3) 0.066(3) -0.001(2) 0.062(3) 0.008(3)
C2 0.239(5) 0.042(2) 0.062(3) 0.001(2) 0.059(3) 0.001(3)
C3 0.274(6) 0.050(3) 0.080(3) 0.005(3) 0.042(4) 0.012(4)
C4 0.275(8) 0.094(5) 0.120(5) 0.000(4) 0.028(5) 0.019(6)
C5 0.290(9) 0.127(6) 0.140(6) 0.000(5) 0.002(6) 0.015(7)
C6 0.313(9) 0.111(6) 0.119(6) -0.005(4) -0.012(7) 0.013(6)
C7 0.329(9) 0.089(5) 0.097(5) 0.022(4) 0.007(6) 0.000(6)
C8 0.307(7) 0.061(3) 0.080(4) 0.011(3) 0.029(5) 0.007(5)
C9 0.323(8) 0.059(3) 0.085(4) 0.002(3) 0.080(5) -0.018(5)
C10 0.294(7) 0.060(3) 0.107(4) -0.001(3) 0.108(4) -0.024(4)
C11 0.308(8) 0.079(4) 0.156(6) -0.004(4) 0.140(6) -0.030(6)
C12 0.276(8) 0.092(5) 0.193(7) -0.019(5) 0.140(6) -0.019(6)
C13 0.253(7) 0.085(4) 0.178(6) -0.020(4) 0.112(6) -0.016(5)
C14 0.242(7) 0.065(3) 0.124(5) -0.006(3) 0.097(5) -0.018(4)
C15 0.261(6) 0.048(3) 0.089(3) -0.006(2) 0.097(4) -0.008(4)
C16 0.202(11) 0.207(11) 0.127(7) 0.014(8) -0.001(7) -0.043(10)
C17 0.184(11) 0.183(10) 0.162(9) 0.010(8) -0.026(7) -0.006(9)
C18 0.188(8) 0.079(5) 0.169(9) 0.005(4) 0.095(8) 0.030(5)
C19 0.190(9) 0.130(8) 0.171(10) 0.013(6) 0.070(8) 0.033(6)
C20 0.125(4) 0.078(3) 0.101(4) -0.008(3) 0.011(3) -0.032(3)
C21 0.091(3) 0.051(2) 0.076(3) -0.006(2) 0.027(2) -0.009(2)
C22 0.084(3) 0.052(2) 0.079(3) 0.009(2) 0.024(2) -0.010(2)
C23 0.069(2) 0.048(2) 0.076(3) 0.008(2) 0.029(2) 0.005(2)
C24 0.101(3) 0.066(3) 0.090(3) 0.021(3) 0.023(3) -0.014(3)
C25 0.090(4) 0.110(4) 0.144(5) 0.008(4) 0.069(3) -0.001(3)
C26 0.064(3) 0.074(3) 0.089(3) -0.005(2) 0.032(3) 0.001(2)
C27 0.073(3) 0.084(3) 0.106(4) 0.004(3) 0.031(3) 0.021(3)
C28 0.079(3) 0.068(3) 0.092(3) 0.005(3) 0.013(3) 0.022(2)
C29 0.111(5) 0.081(4) 0.134(6) 0.025(4) 0.024(4) 0.035(4)
C30 0.092(4) 0.072(3) 0.068(3) -0.010(2) 0.030(3) 0.004(3)
C31 0.070(3) 0.055(2) 0.056(2) -0.0075(19) 0.0170(19) 0.008(2)
C32 0.097(3) 0.045(2) 0.071(3) -0.0079(19) 0.026(2) 0.011(2)
C33 0.088(3) 0.047(2) 0.066(3) 0.001(2) 0.022(2) 0.003(2)
C34 0.119(4) 0.048(2) 0.082(3) 0.003(2) 0.031(3) -0.002(2)

loop_
_atom_type_symbol
_atom_type_description
_atom_type_scat_dispersion_real
_atom_type_scat_dispersion_imag
_atom_type_scat_source
C C 0.0033 0.0016 'International Tables Vol C Tables 4.2.6.8 and 6.1.1.4'
H H 0.0000 0.0000 'International Tables Vol C Tables 4.2.6.8 and 6.1.1.4'
O O 0.0106 0.0060 'International Tables Vol C Tables 4.2.6.8 and 6.1.1.4'
F F 0.0171 0.0103 'International Tables Vol C Tables 4.2.6.8 and 6.1.1.4'
P P 0.1023 0.0942 'International Tables Vol C Tables 4.2.6.8 and 6.1.1.4'
Dy Dy -0.1892 4.4098 'International Tables Vol C Tables 4.2.6.8 and 6.1.1.4'

loop_
_geom_angle_atom_site_label_1
_geom_angle_atom_site_label_2
_geom_angle_atom_site_label_3
_geom_angle
O1 Dy1 O7 82.04(13)
O1 Dy1 O4 74.72(12)
O7 Dy1 O4 97.92(14)
O1 Dy1 O8 145.99(11)
O7 Dy1 O8 90.00(12)
O4 Dy1 O8 139.28(11)
O1 Dy1 O6 133.63(14)
O7 Dy1 O6 71.25(12)
O4 Dy1 O6 72.39(13)
O8 Dy1 O6 72.63(12)
O1 Dy1 O5 125.45(12)
O7 Dy1 O5 144.41(11)
O4 Dy1 O5 72.52(12)
O8 Dy1 O5 77.96(10)
O6 Dy1 O5 73.19(11)
O1 Dy1 O1W 78.00(13)
O7 Dy1 O1W 145.06(12)
O4 Dy1 O1W 104.01(13)
O8 Dy1 O1W 90.76(11)
O6 Dy1 O1W 141.44(11)
O5 Dy1 O1W 69.35(11)
O1 Dy1 O9 76.47(11)
O7 Dy1 O9 71.54(12)
O4 Dy1 O9 150.45(11)
O8 Dy1 O9 69.65(10)
O6 Dy1 O9 125.99(11)
O5 Dy1 O9 131.64(10)
O1W Dy1 O9 76.05(11)
O1 P1 O3 113.0(3)
O1 P1 O2 111.4(3)
O3 P1 O2 107.5(4)
O1 P1 C1 112.4(2)
O3 P1 C1 104.9(3)
O2 P1 C1 107.2(3)
Dy1 O1W H1WB 109.4
Dy1 O1W H1WC 109.5
H1WB O1W H1WC 109.5
P1 O1 Dy1 165.8(2)
C16 O2 P1 125.7(5)
C18 O3 P1 124.6(5)
C21 O4 Dy1 132.8(3)
C23 O5 Dy1 131.1(3)
C26 O6 Dy1 134.9(3)
C28 O7 Dy1 135.6(3)
C31 O8 Dy1 131.5(3)
C33 O9 Dy1 128.4(3)
C2 C1 P1 117.2(4)
C2 C1 H1A 108.0
P1 C1 H1A 108.0
C2 C1 H1B 108.0
P1 C1 H1B 108.0
H1A C1 H1B 107.3
C15 C2 C3 122.2(5)
C15 C2 C1 119.2(7)
C3 C2 C1 118.5(7)
C4 C3 C8 120.0
C4 C3 C2 122.6(5)
C8 C3 C2 117.4(5)
C3 C4 C5 120.0
C3 C4 H4A 120.0
C5 C4 H4A 120.0
C6 C5 C4 120.0
C6 C5 H5A 120.0
C4 C5 H5A 120.0
C5 C6 C7 120.0
C5 C6 H6A 120.0
C7 C6 H6A 120.0
C8 C7 C6 120.0
C8 C7 H7A 120.0
C6 C7 H7A 120.0
C7 C8 C3 120.0
C7 C8 C9 121.7(6)
C3 C8 C9 118.2(6)
C10 C9 C8 125.8(7)
C10 C9 H9A 117.1
C8 C9 H9A 117.1
C9 C10 C11 121.6(6)
C9 C10 C15 118.4(6)
C11 C10 C15 120.0
C10 C11 C12 120.0
C10 C11 H11A 120.0
C12 C11 H11A 120.0
C13 C12 C11 120.0
C13 C12 H12A 120.0
C11 C12 H12A 120.0
C12 C13 C14 120.0
C12 C13 H13A 120.0
C14 C13 H13A 120.0
C15 C14 C13 120.0
C15 C14 H14A 120.0
C13 C14 H14A 120.0
C14 C15 C10 120.0
C14 C15 C2 121.9(5)
C10 C15 C2 118.1(5)
C17 C16 O2 117.6(10)
C17 C16 H16A 107.6
O2 C16 H16A 106.6
C17 C16 H16B 107.1
O2 C16 H16B 110.0
H16A C16 H16B 107.5
C16 C17 H17C 109.5
C16 C17 H17D 109.5
H17C C17 H17D 109.5
C16 C17 H17E 109.5
H17C C17 H17E 109.5
H17D C17 H17E 109.5
C19 C18 O3 110.6(8)
C19 C18 H18D 109.5
O3 C18 H18D 109.5
C19 C18 H18E 109.5
O3 C18 H18E 109.5
H18D C18 H18E 108.1
C18 C19 H19A 109.5
C18 C19 H19B 109.5
H19A C19 H19B 109.5
C18 C19 H19C 109.5
H19A C19 H19C 109.5
H19B C19 H19C 109.5
F3A C20 F1 128.6(9)
F3A C20 F1A 112.0(11)
F1 C20 F1A 55.2(9)
F3A C20 F3 42.6(8)
F1 C20 F3 106.5(10)
F1A C20 F3 134.7(9)
F3A C20 F2A 104.9(11)
F1 C20 F2A 52.5(8)
F1A C20 F2A 107.1(11)
F3 C20 F2A 64.2(10)
F3A C20 F2 62.0(9)
F1 C20 F2 107.2(10)
F1A C20 F2 56.8(9)
F3 C20 F2 102.7(9)
F2A C20 F2 144.0(9)
F3A C20 C21 114.2(8)
F1 C20 C21 116.3(6)
F1A C20 C21 112.2(7)
F3 C20 C21 112.8(7)
F2A C20 C21 105.6(7)
F2 C20 C21 110.3(7)
O4 C21 C22 127.7(5)
O4 C21 C20 114.7(5)
C22 C21 C20 117.6(4)
C21 C22 C23 121.7(4)
C21 C22 H22A 119.2
C23 C22 H22A 119.2
O5 C23 C22 127.8(4)
O5 C23 C24 114.5(4)
C22 C23 C24 117.7(4)
F4A C24 F6 120.7(14)
F4A C24 F5A 110.0(13)
F6 C24 F5A 76.0(9)
F4A C24 F4 23.3(14)
F6 C24 F4 109.0(11)
F5A C24 F4 129.7(11)
F4A C24 F6A 108.1(14)
F6 C24 F6A 31.3(9)
F5A C24 F6A 107.3(11)
F4 C24 F6A 88.3(11)
F4A C24 F5 82.8(11)
F6 C24 F5 105.2(9)
F5A C24 F5 32.6(7)
F4 C24 F5 105.6(9)
F6A C24 F5 134.9(11)
F4A C24 C23 116.6(14)
F6 C24 C23 115.7(7)
F5A C24 C23 109.5(8)
F4 C24 C23 112.0(10)
F6A C24 C23 104.9(9)
F5 C24 C23 108.6(7)
F8 C25 F7A 125.5(10)
F8 C25 F9A 51.0(9)
F7A C25 F9A 103.0(12)
F8 C25 F8A 46.9(8)
F7A C25 F8A 118.9(12)
F9A C25 F8A 97.8(10)
F8 C25 F7 105.2(11)
F7A C25 F7 48.6(9)
F9A C25 F7 60.0(9)
F8A C25 F7 141.1(9)
F8 C25 F9 109.7(11)
F7A C25 F9 58.1(10)
F9A C25 F9 141.6(9)
F8A C25 F9 70.2(10)
F7 C25 F9 106.3(10)
F8 C25 C26 117.1(8)
F7A C25 C26 116.6(7)
F9A C25 C26 108.3(8)
F8A C25 C26 109.6(7)
F7 C25 C26 107.8(7)
F9 C25 C26 110.1(6)
O6 C26 C27 127.4(5)
O6 C26 C25 113.7(5)
C27 C26 C25 118.9(5)
C28 C27 C26 121.1(5)
C28 C27 H27A 119.5
C26 C27 H27A 119.5
O7 C28 C27 126.6(5)
O7 C28 C29 114.1(6)
C27 C28 C29 119.2(6)
F10 C29 F12 107.3(7)
F10 C29 F11 105.3(7)
F12 C29 F11 107.2(8)
F10 C29 C28 114.6(7)
F12 C29 C28 111.9(6)
F11 C29 C28 110.1(7)
F14 C30 F13 106.6(5)
F14 C30 F15 107.2(5)
F13 C30 F15 107.9(5)
F14 C30 C31 114.4(5)
F13 C30 C31 110.6(4)
F15 C30 C31 109.8(4)
O8 C31 C32 126.1(4)
O8 C31 C30 113.2(4)
C32 C31 C30 120.6(4)
C31 C32 C33 121.3(4)
C31 C32 H32A 119.4
C33 C32 H32A 119.4
O9 C33 C32 127.8(4)
O9 C33 C34 114.4(4)
C32 C33 C34 117.8(4)
F16 C34 F16A 74.1(9)
F16 C34 F18 108.4(9)
F16A C34 F18 126.5(12)
F16 C34 F17A 126.8(10)
F16A C34 F17A 111.5(14)
F18 C34 F17A 24.6(10)
F16 C34 F18A 39.2(6)
F16A C34 F18A 110.6(9)
F18 C34 F18A 75.5(9)
F17A C34 F18A 99.2(10)
F16 C34 F17 105.9(7)
F16A C34 F17 33.3(9)
F18 C34 F17 106.5(9)
F17A C34 F17 84.7(10)
F18A C34 F17 136.8(8)
F16 C34 C33 114.6(6)
F16A C34 C33 113.2(8)
F18 C34 C33 113.3(9)
F17A C34 C33 110.8(10)
F18A C34 C33 110.7(7)
F17 C34 C33 107.7(5)

loop_
_geom_bond_atom_site_label_1
_geom_bond_atom_site_label_2
_geom_bond_distance
Dy1 O1 2.256(3)
Dy1 O7 2.322(3)
Dy1 O4 2.338(3)
Dy1 O8 2.352(3)
Dy1 O6 2.360(3)
Dy1 O5 2.390(3)
Dy1 O1W 2.388(3)
Dy1 O9 2.445(3)
P1 O1 1.470(4)
P1 O3 1.547(6)
P1 O2 1.559(7)
P1 C1 1.781(6)
F1 C20 1.304(7)
F2 C20 1.323(7)
F3 C20 1.305(7)
F1A C20 1.300(8)
F2A C20 1.318(8)
F3A C20 1.298(7)
F4 C24 1.320(7)
F5 C24 1.325(7)
F6 C24 1.312(7)
F4A C24 1.310(8)
F5A C24 1.314(8)
F6A C24 1.322(8)
F7 C25 1.327(7)
F8 C25 1.291(7)
F9 C25 1.333(7)
F7A C25 1.291(8)
F8A C25 1.324(8)
F9A C25 1.318(8)
F10 C29 1.303(9)
F11 C29 1.293(10)
F12 C29 1.318(9)
F13 C30 1.313(7)
F14 C30 1.308(6)
F15 C30 1.329(7)
F16 C34 1.306(6)
F17 C34 1.341(7)
F18 C34 1.313(7)
F16A C34 1.307(8)
F17A C34 1.318(8)
F18A C34 1.333(7)
O1W H1WB 0.8501
O1W H1WC 0.8501
O2 C16 1.385(9)
O3 C18 1.454(8)
O4 C21 1.244(6)
O5 C23 1.244(5)
O6 C26 1.230(6)
O7 C28 1.264(7)
O8 C31 1.265(5)
O9 C33 1.248(5)
C1 C2 1.517(7)
C1 H1A 0.9700
C1 H1B 0.9700
C2 C15 1.442(10)
C2 C3 1.468(9)
C3 C4 1.3900
C3 C8 1.3900
C4 C5 1.3900
C4 H4A 0.9300
C5 C6 1.3900
C5 H5A 0.9300
C6 C7 1.3900
C6 H6A 0.9300
C7 C8 1.3900
C7 H7A 0.9300
C8 C9 1.407(14)
C9 C10 1.390(13)
C9 H9A 0.9300
C10 C11 1.3900
C10 C15 1.3900
C11 C12 1.3900
C11 H11A 0.9300
C12 C13 1.3900
C12 H12A 0.9300
C13 C14 1.3900
C13 H13A 0.9300
C14 C15 1.3900
C14 H14A 0.9300
C16 C17 1.426(9)
C16 H16A 0.9599
C16 H16B 0.9599
C17 H17C 0.9600
C17 H17D 0.9600
C17 H17E 0.9600
C18 C19 1.463(16)
C18 H18D 0.9700
C18 H18E 0.9700
C19 H19A 0.9600
C19 H19B 0.9600
C19 H19C 0.9600
C20 C21 1.518(8)
C21 C22 1.381(7)
C22 C23 1.398(7)
C22 H22A 0.9300
C23 C24 1.530(7)
C25 C26 1.532(9)
C26 C27 1.379(8)
C27 C28 1.376(9)
C27 H27A 0.9300
C28 C29 1.510(8)
C30 C31 1.518(7)
C31 C32 1.376(7)
C32 C33 1.384(7)
C32 H32A 0.9300
C33 C34 1.537(7)
